data_4324986
loop_
_publ_author_name
'Matthew R. MacDonald'
'Joseph W. Ziller'
'William J. Evans'

_publ_contact_author
; 
Professor William J. Evans
Department of Chemistry
1102 Natural Sciences II
University of California, Irvine
Irvine, CA 92697-2025
;
_publ_contact_author_email wevans@uci.edu
_publ_contact_author_fax '1  949 824 2210'
_publ_contact_author_phone '1  949 824 5174'
_publ_section_title
;
 Coordination and Reductive Chemistry of Tetraphenylborate Complexes of
 Trivalent Rare Earth Metallocene Cations, [(C5Me5)2Ln][(\m-Ph)2BPh2]
;
_journal_name_full 'Inorganic Chemistry'
_journal_page_first 4092
_journal_page_last 4106
_journal_paper_doi 10.1021/ic2000409
_journal_volume 50
_journal_year 2011
_chemical_formula_sum 'C58 H74 N2 Y2'
_chemical_formula_weight 977.01
_chemical_name_systematic
; 
 ? 
;
_space_group_IT_number 2
_symmetry_cell_setting triclinic
_symmetry_space_group_name_Hall '-P 1'
_symmetry_space_group_name_H-M 'P -1'
_atom_sites_solution_hydrogens geom
_atom_sites_solution_primary direct
_atom_sites_solution_secondary difmap
_audit_creation_method SHELXTL
_cell_angle_alpha 79.5057(6)
_cell_angle_beta 75.6293(6)
_cell_angle_gamma 85.1580(6)
_cell_formula_units_Z 1
_cell_length_a 10.5327(5)
_cell_length_b 10.9558(5)
_cell_length_c 11.2847(5)
_cell_measurement_reflns_used 9962
_cell_measurement_temperature 148(2)
_cell_measurement_theta_max 28.28
_cell_measurement_theta_min 2.40
_cell_volume 1239.29(10)
_computing_cell_refinement 'Bruker SAINT'
_computing_data_collection 'Bruker APEX2'
_computing_data_reduction 'Bruker SAINT'
_computing_molecular_graphics 'Bruker SHELXTL'
_computing_publication_material 'Bruker SHELXTL'
_computing_structure_refinement 'SHELXL-97 (Sheldrick, 2008)'
_computing_structure_solution 'SHELXS-97 (Sheldrick, 2008)'
_diffrn_ambient_temperature 148(2)
_diffrn_measured_fraction_theta_full 0.997
_diffrn_measured_fraction_theta_max 0.927
_diffrn_measurement_device_type 'Bruker APEX-II CCD'
_diffrn_measurement_method '\f and \w scans'
_diffrn_radiation_monochromator graphite
_diffrn_radiation_source 'fine-focus sealed tube'
_diffrn_radiation_type MoK\a
_diffrn_radiation_wavelength 0.71073
_diffrn_reflns_av_R_equivalents 0.0191
_diffrn_reflns_av_sigmaI/netI 0.0243
_diffrn_reflns_limit_h_max 14
_diffrn_reflns_limit_h_min -13
_diffrn_reflns_limit_k_max 14
_diffrn_reflns_limit_k_min -14
_diffrn_reflns_limit_l_max 14
_diffrn_reflns_limit_l_min -14
_diffrn_reflns_number 14471
_diffrn_reflns_theta_full 25.50
_diffrn_reflns_theta_max 28.29
_diffrn_reflns_theta_min 1.89
_exptl_absorpt_coefficient_mu 2.368
_exptl_absorpt_correction_T_max 0.7806
_exptl_absorpt_correction_T_min 0.5178
_exptl_absorpt_correction_type numerical
_exptl_absorpt_process_details 'Bruker SADABS'
_exptl_crystal_colour orange
_exptl_crystal_density_diffrn 1.309
_exptl_crystal_density_meas ?
_exptl_crystal_description irregular_plate
_exptl_crystal_F_000 514
_exptl_crystal_size_max 0.32
_exptl_crystal_size_mid 0.23
_exptl_crystal_size_min 0.11
_refine_diff_density_max 0.702
_refine_diff_density_min -0.396
_refine_diff_density_rms 0.060
_refine_ls_extinction_method none
_refine_ls_goodness_of_fit_ref 1.052
_refine_ls_hydrogen_treatment constr
_refine_ls_matrix_type full
_refine_ls_number_parameters 385
_refine_ls_number_reflns 5686
_refine_ls_number_restraints 276
_refine_ls_restrained_S_all 1.029
_refine_ls_R_factor_all 0.0324
_refine_ls_R_factor_gt 0.0282
_refine_ls_shift/su_max 0.001
_refine_ls_shift/su_mean 0.000
_refine_ls_structure_factor_coef Fsqd
_refine_ls_weighting_details 'calc w=1/[\s^2^(Fo^2^)+(0.0416P)^2^+0.5195P] where P=(Fo^2^+2Fc^2^)/3'
_refine_ls_weighting_scheme calc
_refine_ls_wR_factor_gt 0.0705
_refine_ls_wR_factor_ref 0.0725
_reflns_number_gt 5211
_reflns_number_total 5686
_reflns_threshold_expression >2sigma(I)
_cod_data_source_file ic2000409_si_002_10.cif
_cod_data_source_block mrm11
_cod_depositor_comments
;
The following automatic conversions were performed:

'_exptl_crystal_density_meas' value 'none' was changed to '?' - the
value is perceived as not measured.

Automatic conversion script
Id: cif_fix_values 3008 2015-01-20 13:52:24Z robertas 
;
_cod_database_code 4324986

loop_
_symmetry_equiv_pos_as_xyz
'x, y, z'
'-x, -y, -z'

loop_
_atom_site_label
_atom_site_type_symbol
_atom_site_fract_x
_atom_site_fract_y
_atom_site_fract_z
_atom_site_U_iso_or_equiv
_atom_site_adp_type
_atom_site_occupancy
_atom_site_symmetry_multiplicity
_atom_site_calc_flag
_atom_site_refinement_flags
_atom_site_disorder_assembly
_atom_site_disorder_group
Y1 Y 0.329501(15) 0.306304(14) 0.264171(14) 0.01673(6) Uani 1 1 d . . .
N1 N 0.49026(14) 0.40191(13) 0.10548(13) 0.0202(3) Uani 1 1 d . . .
C1 C 0.4850(16) 0.1024(14) 0.2460(13) 0.0229(19) Uani 0.55 1 d PU A 1
C2 C 0.3538(13) 0.0643(14) 0.2950(12) 0.027(2) Uani 0.55 1 d PU A 1
C3 C 0.3049(14) 0.0867(13) 0.4181(9) 0.032(3) Uani 0.55 1 d PU A 1
C4 C 0.4091(8) 0.1453(12) 0.4450(13) 0.0258(18) Uani 0.55 1 d PU A 1
C5 C 0.5168(13) 0.1548(12) 0.3404(10) 0.0199(15) Uani 0.55 1 d PU A 1
C6 C 0.5785(5) 0.0804(5) 0.1297(5) 0.0323(10) Uani 0.55 1 d PU A 1
H6A H 0.5324 0.0460 0.0785 0.048 Uiso 0.55 1 calc PR A 1
H6B H 0.6487 0.0215 0.1492 0.048 Uiso 0.55 1 calc PR A 1
H6C H 0.6163 0.1591 0.0842 0.048 Uiso 0.55 1 calc PR A 1
C7 C 0.2826(5) -0.0086(5) 0.2282(6) 0.0465(13) Uani 0.55 1 d PU A 1
H7A H 0.3222 0.0072 0.1388 0.070 Uiso 0.55 1 calc PR A 1
H7B H 0.1897 0.0182 0.2434 0.070 Uiso 0.55 1 calc PR A 1
H7C H 0.2907 -0.0977 0.2597 0.070 Uiso 0.55 1 calc PR A 1
C8 C 0.1784(6) 0.0445(5) 0.4992(6) 0.0561(17) Uani 0.55 1 d PU A 1
H8A H 0.1668 0.0703 0.5801 0.084 Uiso 0.55 1 calc PR A 1
H8B H 0.1774 -0.0463 0.5104 0.084 Uiso 0.55 1 calc PR A 1
H8C H 0.1069 0.0813 0.4612 0.084 Uiso 0.55 1 calc PR A 1
C9 C 0.4102(6) 0.1746(5) 0.5701(5) 0.0445(12) Uani 0.55 1 d PU A 1
H9A H 0.4763 0.1207 0.6040 0.067 Uiso 0.55 1 calc PR A 1
H9B H 0.3235 0.1605 0.6264 0.067 Uiso 0.55 1 calc PR A 1
H9C H 0.4314 0.2617 0.5613 0.067 Uiso 0.55 1 calc PR A 1
C10 C 0.6490(5) 0.1960(4) 0.3374(5) 0.0355(10) Uani 0.55 1 d PU A 1
H10A H 0.6399 0.2571 0.3928 0.053 Uiso 0.55 1 calc PR A 1
H10B H 0.6912 0.2337 0.2526 0.053 Uiso 0.55 1 calc PR A 1
H10C H 0.7029 0.1242 0.3649 0.053 Uiso 0.55 1 calc PR A 1
C1B C 0.5022(16) 0.1167(17) 0.2647(14) 0.031(4) Uani 0.45 1 d PU A 2
C2B C 0.3823(18) 0.0605(18) 0.2675(16) 0.028(3) Uani 0.45 1 d PU A 2
C3B C 0.3033(13) 0.0773(14) 0.3831(9) 0.019(2) Uani 0.45 1 d PU A 2
C4B C 0.3679(10) 0.1357(13) 0.4489(15) 0.0201(19) Uani 0.45 1 d PU A 2
C5B C 0.4913(13) 0.1629(16) 0.3736(12) 0.027(3) Uani 0.45 1 d PU A 2
C6B C 0.6225(7) 0.1194(7) 0.1525(8) 0.067(3) Uani 0.45 1 d PU A 2
H6B1 H 0.6731 0.0403 0.1604 0.100 Uiso 0.45 1 calc PR A 2
H6B2 H 0.6780 0.1875 0.1508 0.100 Uiso 0.45 1 calc PR A 2
H6B3 H 0.5925 0.1322 0.0755 0.100 Uiso 0.45 1 calc PR A 2
C7B C 0.3580(10) -0.0115(6) 0.1779(6) 0.066(2) Uani 0.45 1 d PU A 2
H7B1 H 0.4138 0.0173 0.0956 0.100 Uiso 0.45 1 calc PR A 2
H7B2 H 0.2657 0.0000 0.1744 0.100 Uiso 0.45 1 calc PR A 2
H7B3 H 0.3784 -0.0998 0.2039 0.100 Uiso 0.45 1 calc PR A 2
C8B C 0.1698(6) 0.0146(7) 0.4367(7) 0.0521(18) Uani 0.45 1 d PU A 2
H8B1 H 0.1831 -0.0755 0.4400 0.078 Uiso 0.45 1 calc PR A 2
H8B2 H 0.1097 0.0469 0.3834 0.078 Uiso 0.45 1 calc PR A 2
H8B3 H 0.1321 0.0327 0.5205 0.078 Uiso 0.45 1 calc PR A 2
C9B C 0.3329(9) 0.1463(6) 0.5852(6) 0.0541(19) Uani 0.45 1 d PU A 2
H9B1 H 0.2419 0.1232 0.6220 0.081 Uiso 0.45 1 calc PR A 2
H9B2 H 0.3427 0.2320 0.5943 0.081 Uiso 0.45 1 calc PR A 2
H9B3 H 0.3914 0.0904 0.6277 0.081 Uiso 0.45 1 calc PR A 2
C10B C 0.5996(8) 0.2174(6) 0.4113(9) 0.069(2) Uani 0.45 1 d PU A 2
H10D H 0.6270 0.1589 0.4780 0.104 Uiso 0.45 1 calc PR A 2
H10E H 0.5676 0.2958 0.4406 0.104 Uiso 0.45 1 calc PR A 2
H10F H 0.6746 0.2328 0.3397 0.104 Uiso 0.45 1 calc PR A 2
C11 C 0.13705(17) 0.46878(18) 0.22676(17) 0.0253(4) Uani 1 1 d . A .
C12 C 0.07967(18) 0.37652(18) 0.3264(2) 0.0317(4) Uani 1 1 d . A .
C13 C 0.1303(2) 0.38573(18) 0.42959(18) 0.0322(4) Uani 1 1 d . A .
C14 C 0.2214(2) 0.48021(18) 0.39187(18) 0.0291(4) Uani 1 1 d . A .
C15 C 0.22328(18) 0.53290(16) 0.26816(18) 0.0248(4) Uani 1 1 d . A .
C16 C 0.0966(3) 0.5010(3) 0.1060(2) 0.0525(7) Uani 1 1 d . . .
H16A H 0.0143 0.5512 0.1176 0.079 Uiso 1 1 calc R A .
H16B H 0.0840 0.4245 0.0776 0.079 Uiso 1 1 calc R . .
H16C H 0.1651 0.5483 0.0439 0.079 Uiso 1 1 calc R . .
C17 C -0.0249(2) 0.2924(3) 0.3241(3) 0.0646(9) Uani 1 1 d . . .
H17A H -0.0942 0.3416 0.2908 0.097 Uiso 1 1 calc R A .
H17B H -0.0622 0.2503 0.4086 0.097 Uiso 1 1 calc R . .
H17C H 0.0136 0.2303 0.2714 0.097 Uiso 1 1 calc R . .
C18 C 0.0795(3) 0.3265(3) 0.5633(2) 0.0622(9) Uani 1 1 d . . .
H18A H 0.1535 0.2924 0.5989 0.093 Uiso 1 1 calc R A .
H18B H 0.0218 0.2595 0.5672 0.093 Uiso 1 1 calc R . .
H18C H 0.0302 0.3892 0.6105 0.093 Uiso 1 1 calc R . .
C19 C 0.2957(3) 0.5299(3) 0.4713(3) 0.0552(7) Uani 1 1 d . . .
H19A H 0.2466 0.6018 0.5033 0.083 Uiso 1 1 calc R A .
H19B H 0.3824 0.5550 0.4209 0.083 Uiso 1 1 calc R . .
H19C H 0.3059 0.4649 0.5408 0.083 Uiso 1 1 calc R . .
C20 C 0.2898(2) 0.64948(19) 0.1963(3) 0.0477(6) Uani 1 1 d . . .
H20A H 0.3110 0.6457 0.1074 0.071 Uiso 1 1 calc R A .
H20B H 0.3706 0.6567 0.2222 0.071 Uiso 1 1 calc R . .
H20C H 0.2309 0.7219 0.2125 0.071 Uiso 1 1 calc R . .
C21 C 0.42993(16) 0.39678(16) 0.01044(15) 0.0197(3) Uani 1 1 d . A .
C22 C 0.36094(18) 0.29154(17) 0.01473(16) 0.0236(4) Uani 1 1 d . A .
H22 H 0.3613 0.2232 0.0799 0.028 Uiso 1 1 calc R . .
C23 C 0.29094(19) 0.28438(18) -0.07517(17) 0.0285(4) Uani 1 1 d . . .
H23 H 0.2427 0.2131 -0.0691 0.034 Uiso 1 1 calc R A .
C24 C 0.29324(19) 0.38090(19) -0.17092(17) 0.0297(4) Uani 1 1 d . A .
H24 H 0.2455 0.3775 -0.2314 0.036 Uiso 1 1 calc R . .
C25 C 0.36604(18) 0.48503(18) -0.18019(16) 0.0255(4) Uani 1 1 d . . .
H25 H 0.3688 0.5503 -0.2488 0.031 Uiso 1 1 calc R A .
C26 C 0.43419(16) 0.49565(16) -0.09205(15) 0.0197(3) Uani 1 1 d . . .
C27 C 0.9630(3) 0.0222(3) 0.1196(3) 0.0582(7) Uani 1 1 d . . .
H27 H 0.9371 0.0374 0.2026 0.070 Uiso 1 1 calc R . .
C28 C 0.9613(3) 0.1180(3) 0.0231(3) 0.0584(7) Uani 1 1 d . . .
H28 H 0.9349 0.1996 0.0391 0.070 Uiso 1 1 calc R . .
C29 C 0.9979(3) 0.0957(3) -0.0966(3) 0.0569(7) Uani 1 1 d . . .
H29 H 0.9963 0.1618 -0.1637 0.068 Uiso 1 1 calc R . .

loop_
_atom_site_aniso_label
_atom_site_aniso_U_11
_atom_site_aniso_U_22
_atom_site_aniso_U_33
_atom_site_aniso_U_23
_atom_site_aniso_U_13
_atom_site_aniso_U_12
Y1 0.01854(9) 0.01441(8) 0.01581(9) -0.00068(5) -0.00264(6) -0.00105(5)
N1 0.0218(7) 0.0206(7) 0.0176(7) -0.0012(5) -0.0043(5) -0.0031(5)
C1 0.035(4) 0.016(3) 0.021(3) -0.0060(18) -0.014(2) 0.008(2)
C2 0.034(5) 0.014(3) 0.035(7) -0.009(4) -0.010(4) 0.001(3)
C3 0.043(4) 0.023(3) 0.018(5) 0.009(4) 0.005(4) 0.005(3)
C4 0.031(5) 0.020(3) 0.027(3) 0.001(2) -0.013(5) 0.007(4)
C5 0.026(4) 0.014(2) 0.018(4) -0.002(3) -0.005(3) 0.005(2)
C6 0.032(3) 0.033(2) 0.030(2) -0.0070(17) -0.0052(18) 0.0071(18)
C7 0.051(3) 0.026(2) 0.074(4) -0.017(2) -0.028(3) -0.007(2)
C8 0.048(3) 0.027(2) 0.069(4) 0.011(2) 0.020(3) -0.007(2)
C9 0.065(3) 0.041(3) 0.024(2) -0.0028(19) -0.014(2) 0.021(3)
C10 0.038(2) 0.025(2) 0.051(3) -0.0061(19) -0.027(2) 0.0070(16)
C1B 0.020(5) 0.029(6) 0.029(7) 0.007(5) 0.008(5) 0.010(4)
C2B 0.050(8) 0.013(3) 0.018(5) -0.008(3) -0.004(4) 0.013(4)
C3B 0.021(3) 0.016(3) 0.013(5) 0.009(4) -0.001(4) -0.004(2)
C4B 0.025(5) 0.017(3) 0.019(3) 0.000(2) -0.011(5) 0.005(4)
C5B 0.024(7) 0.023(4) 0.035(7) 0.007(5) -0.015(5) -0.005(4)
C6B 0.043(4) 0.055(5) 0.065(5) 0.024(4) 0.025(4) 0.022(3)
C7B 0.138(8) 0.030(3) 0.040(4) -0.005(3) -0.040(4) 0.000(4)
C8B 0.029(3) 0.039(4) 0.076(5) 0.026(3) -0.012(3) -0.011(2)
C9B 0.100(6) 0.035(3) 0.027(3) -0.006(2) -0.026(4) 0.032(4)
C10B 0.073(5) 0.041(4) 0.109(7) 0.030(4) -0.074(5) -0.022(3)
C11 0.0220(8) 0.0317(10) 0.0235(9) -0.0089(7) -0.0079(7) 0.0094(7)
C12 0.0165(8) 0.0258(9) 0.0501(12) -0.0138(9) 0.0021(8) -0.0004(7)
C13 0.0341(10) 0.0287(10) 0.0235(9) 0.0000(8) 0.0047(8) 0.0121(8)
C14 0.0348(10) 0.0281(10) 0.0283(10) -0.0142(8) -0.0124(8) 0.0125(8)
C15 0.0228(9) 0.0174(8) 0.0319(10) -0.0039(7) -0.0038(7) 0.0044(6)
C16 0.0473(14) 0.0802(19) 0.0355(12) -0.0208(12) -0.0243(11) 0.0336(13)
C17 0.0256(11) 0.0521(16) 0.120(3) -0.0401(17) -0.0027(14) -0.0084(11)
C18 0.0685(18) 0.0504(15) 0.0371(13) 0.0105(11) 0.0210(12) 0.0292(13)
C19 0.0560(15) 0.0655(17) 0.0633(17) -0.0434(14) -0.0344(13) 0.0214(13)
C20 0.0334(11) 0.0200(10) 0.0749(17) -0.0004(10) 0.0079(11) 0.0024(8)
C21 0.0189(8) 0.0211(8) 0.0171(8) -0.0034(6) -0.0006(6) -0.0008(6)
C22 0.0274(9) 0.0229(9) 0.0192(8) -0.0029(7) -0.0024(7) -0.0045(7)
C23 0.0314(10) 0.0296(10) 0.0263(9) -0.0083(8) -0.0046(8) -0.0102(8)
C24 0.0319(10) 0.0380(11) 0.0233(9) -0.0079(8) -0.0105(8) -0.0070(8)
C25 0.0276(9) 0.0290(9) 0.0194(8) 0.0000(7) -0.0069(7) -0.0036(7)
C26 0.0196(8) 0.0215(8) 0.0166(8) -0.0029(6) -0.0019(6) -0.0012(6)
C27 0.0513(16) 0.075(2) 0.0500(15) -0.0142(14) -0.0094(12) -0.0113(14)
C28 0.0479(15) 0.0537(16) 0.072(2) -0.0109(14) -0.0107(14) -0.0029(12)
C29 0.0437(14) 0.0667(18) 0.0569(17) 0.0127(14) -0.0191(12) -0.0124(13)

loop_
_atom_type_symbol
_atom_type_description
_atom_type_scat_dispersion_real
_atom_type_scat_dispersion_imag
_atom_type_scat_source
C C 0.0033 0.0016 'International Tables Vol C Tables 4.2.6.8 and 6.1.1.4'
H H 0.0000 0.0000 'International Tables Vol C Tables 4.2.6.8 and 6.1.1.4'
N N 0.0061 0.0033 'International Tables Vol C Tables 4.2.6.8 and 6.1.1.4'
Y Y -2.7962 3.5667 'International Tables Vol C Tables 4.2.6.8 and 6.1.1.4'

loop_
_geom_angle_atom_site_label_1
_geom_angle_atom_site_label_2
_geom_angle_atom_site_label_3
_geom_angle
_geom_angle_site_symmetry_1
_geom_angle_site_symmetry_3
Cnt1 Y1 N1 109.5 . .
Cnt1 Y1 C21 117.9 . .
Cnt1 Y1 C22 103.7 . .
Cnt2 Y1 N1 110.8 . .
Cnt2 Y1 C21 104.6 . .
Cnt2 Y1 C22 110.9 . .
Cnt1 Y1 Cnt2 137.0 . .
N1 Y1 C5B 95.1(3) . .
N1 Y1 C2 113.2(2) . .
C5B Y1 C2 52.4(5) . .
N1 Y1 C14 105.22(6) . .
C5B Y1 C14 111.1(3) . .
C2 Y1 C14 138.8(2) . .
N1 Y1 C4B 125.9(3) . .
C5B Y1 C4B 30.8(3) . .
C2 Y1 C4B 46.7(4) . .
C14 Y1 C4B 98.3(3) . .
N1 Y1 C3B 133.1(3) . .
C5B Y1 C3B 50.6(5) . .
C2 Y1 C3B 22.8(4) . .
C14 Y1 C3B 116.0(3) . .
C4B Y1 C3B 30.7(3) . .
N1 Y1 C12 127.43(6) . .
C5B Y1 C12 135.6(2) . .
C2 Y1 C12 109.9(3) . .
C14 Y1 C12 51.54(6) . .
C4B Y1 C12 105.4(3) . .
C3B Y1 C12 96.5(3) . .
N1 Y1 C15 84.36(5) . .
C5B Y1 C15 137.0(4) . .
C2 Y1 C15 160.9(3) . .
C14 Y1 C15 31.06(6) . .
C4B Y1 C15 129.3(3) . .
C3B Y1 C15 142.2(3) . .
C12 Y1 C15 51.17(6) . .
N1 Y1 C13 134.49(6) . .
C5B Y1 C13 110.6(2) . .
C2 Y1 C13 112.3(2) . .
C14 Y1 C13 31.04(7) . .
C4B Y1 C13 85.2(3) . .
C3B Y1 C13 91.2(3) . .
C12 Y1 C13 31.17(7) . .
C15 Y1 C13 51.10(6) . .
N1 Y1 C1B 84.0(4) . .
C5B Y1 C1B 30.7(4) . .
C2 Y1 C1B 36.5(4) . .
C14 Y1 C1B 141.8(3) . .
C4B Y1 C1B 50.3(5) . .
C3B Y1 C1B 49.8(5) . .
C12 Y1 C1B 145.7(4) . .
C15 Y1 C1B 161.4(3) . .
C13 Y1 C1B 135.4(3) . .
N1 Y1 C11 96.36(6) . .
C5B Y1 C11 161.3(3) . .
C2 Y1 C11 133.8(3) . .
C14 Y1 C11 51.42(6) . .
C4B Y1 C11 135.2(3) . .
C3B Y1 C11 126.3(3) . .
C12 Y1 C11 31.09(6) . .
C15 Y1 C11 30.84(6) . .
C13 Y1 C11 51.32(6) . .
C1B Y1 C11 166.2(3) . .
N1 Y1 C1 85.3(4) . .
C5B Y1 C1 37.8(4) . .
C2 Y1 C1 31.3(5) . .
C14 Y1 C1 148.8(3) . .
C4B Y1 C1 53.8(5) . .
C3B Y1 C1 47.8(5) . .
C12 Y1 C1 141.1(3) . .
C15 Y1 C1 167.7(3) . .
C13 Y1 C1 137.3(4) . .
C1B Y1 C1 8.0(4) . .
C11 Y1 C1 158.2(2) . .
N1 Y1 C5 88.2(3) . .
C5B Y1 C5 9.1(3) . .
C2 Y1 C5 50.6(5) . .
C14 Y1 C5 118.8(2) . .
C4B Y1 C5 38.2(3) . .
C3B Y1 C5 53.3(4) . .
C12 Y1 C5 143.6(2) . .
C15 Y1 C5 142.0(3) . .
C13 Y1 C5 119.7(2) . .
C1B Y1 C5 23.1(4) . .
C11 Y1 C5 170.0(2) . .
C1 Y1 C5 30.8(3) . .
N1 Y1 C3 136.4(3) . .
C5B Y1 C3 46.9(5) . .
C2 Y1 C3 30.9(3) . .
C14 Y1 C3 108.3(3) . .
C4B Y1 C3 22.6(4) . .
C3B Y1 C3 9.2(4) . .
C12 Y1 C3 95.5(3) . .
C15 Y1 C3 136.5(3) . .
C13 Y1 C3 85.7(3) . .
C1B Y1 C3 52.4(5) . .
C11 Y1 C3 126.3(3) . .
C1 Y1 C3 52.0(5) . .
C5 Y1 C3 51.2(4) . .
N1 Y1 C4 117.0(2) . .
C5B Y1 C4 22.3(4) . .
C2 Y1 C4 50.5(4) . .
C14 Y1 C4 99.0(3) . .
C4B Y1 C4 9.5(3) . .
C3B Y1 C4 38.0(3) . .
C12 Y1 C4 113.3(2) . .
C15 Y1 C4 129.6(3) . .
C13 Y1 C4 90.5(3) . .
C1B Y1 C4 46.2(4) . .
C11 Y1 C4 141.6(3) . .
C1 Y1 C4 51.0(4) . .
C5 Y1 C4 30.6(3) . .
C3 Y1 C4 31.0(3) . .
N1 Y1 C2B 105.2(3) . .
C5B Y1 C2B 51.9(6) . .
C2 Y1 C2B 8.0(5) . .
C14 Y1 C2B 146.3(3) . .
C4B Y1 C2B 51.4(5) . .
C3B Y1 C2B 30.4(3) . .
C12 Y1 C2B 116.2(4) . .
C15 Y1 C2B 167.2(4) . .
C13 Y1 C2B 120.3(3) . .
C1B Y1 C2B 31.3(6) . .
C11 Y1 C2B 137.4(5) . .
C1 Y1 C2B 25.0(5) . .
C5 Y1 C2B 48.6(6) . .
C3 Y1 C2B 38.1(4) . .
C4 Y1 C2B 53.8(5) . .
N1 Y1 C22 55.51(5) . .
C5B Y1 C22 114.8(3) . .
C2 Y1 C22 84.8(3) . .
C14 Y1 C22 131.07(6) . .
C4B Y1 C22 130.1(3) . .
C3B Y1 C22 105.7(2) . .
C12 Y1 C22 101.26(6) . .
C15 Y1 C22 100.21(6) . .
C13 Y1 C22 131.95(6) . .
C1B Y1 C22 85.1(3) . .
C11 Y1 C22 83.86(5) . .
C1 Y1 C22 79.2(3) . .
C5 Y1 C22 106.0(2) . .
C3 Y1 C22 114.8(2) . .
C4 Y1 C22 129.9(3) . .
C2B Y1 C22 79.1(4) . .
N1 Y1 C21 29.27(5) . .
C5B Y1 C21 115.3(2) . .
C2 Y1 C21 107.5(3) . .
C14 Y1 C21 113.32(6) . .
C4B Y1 C21 143.2(3) . .
C3B Y1 C21 130.2(2) . .
C12 Y1 C21 108.88(6) . .
C15 Y1 C21 83.85(5) . .
C13 Y1 C21 131.51(5) . .
C1B Y1 C21 93.0(3) . .
C11 Y1 C21 81.17(5) . .
C1 Y1 C21 90.4(3) . .
C5 Y1 C21 106.6(2) . .
C3 Y1 C21 138.3(3) . .
C4 Y1 C21 137.1(2) . .
C2B Y1 C21 100.3(3) . .
C22 Y1 C21 28.96(5) . .
C21 N1 C26 116.93(14) . 2_665
C21 N1 Y1 96.61(10) . .
C26 N1 Y1 133.66(11) 2_665 .
C5 C1 C2 105.4(12) . .
C5 C1 C6 124.9(12) . .
C2 C1 C6 129.3(10) . .
C5 C1 Y1 75.0(8) . .
C2 C1 Y1 72.2(8) . .
C6 C1 Y1 123.3(9) . .
C3 C2 C1 111.5(12) . .
C3 C2 C7 124.6(10) . .
C1 C2 C7 123.4(9) . .
C3 C2 Y1 77.6(7) . .
C1 C2 Y1 76.5(9) . .
C7 C2 Y1 120.1(9) . .
C2 C3 C4 105.0(12) . .
C2 C3 C8 124.6(10) . .
C4 C3 C8 130.1(8) . .
C2 C3 Y1 71.4(7) . .
C4 C3 Y1 74.8(8) . .
C8 C3 Y1 122.8(8) . .
C5 C4 C3 108.8(12) . .
C5 C4 C9 125.5(8) . .
C3 C4 C9 125.2(9) . .
C5 C4 Y1 73.9(8) . .
C3 C4 Y1 74.3(7) . .
C9 C4 Y1 124.7(7) . .
C4 C5 C1 109.3(14) . .
C4 C5 C10 124.9(10) . .
C1 C5 C10 125.3(9) . .
C4 C5 Y1 75.5(7) . .
C1 C5 Y1 74.2(9) . .
C10 C5 Y1 123.7(7) . .
C5B C1B C2B 110.4(14) . .
C5B C1B C6B 127.8(12) . .
C2B C1B C6B 121.8(11) . .
C5B C1B Y1 73.1(9) . .
C2B C1B Y1 76.5(10) . .
C6B C1B Y1 118.1(10) . .
C3B C2B C1B 102.7(14) . .
C3B C2B C7B 129.1(16) . .
C1B C2B C7B 127.7(12) . .
C3B C2B Y1 71.8(8) . .
C1B C2B Y1 72.2(10) . .
C7B C2B Y1 125.6(11) . .
C4B C3B C2B 112.1(14) . .
C4B C3B C8B 125.3(10) . .
C2B C3B C8B 121.6(12) . .
C4B C3B Y1 74.6(8) . .
C2B C3B Y1 77.8(9) . .
C8B C3B Y1 124.2(8) . .
C3B C4B C5B 107.2(13) . .
C3B C4B C9B 129.7(11) . .
C5B C4B C9B 121.8(10) . .
C3B C4B Y1 74.7(8) . .
C5B C4B Y1 73.9(9) . .
C9B C4B Y1 127.0(8) . .
C4B C5B C1B 107.6(15) . .
C4B C5B C10B 125.6(11) . .
C1B C5B C10B 126.4(11) . .
C4B C5B Y1 75.3(8) . .
C1B C5B Y1 76.2(10) . .
C10B C5B Y1 120.7(9) . .
C15 C11 C12 107.73(17) . .
C15 C11 C16 127.2(2) . .
C12 C11 C16 124.6(2) . .
C15 C11 Y1 74.32(10) . .
C12 C11 Y1 74.08(10) . .
C16 C11 Y1 123.74(13) . .
C11 C12 C13 107.84(17) . .
C11 C12 C17 125.1(2) . .
C13 C12 C17 126.9(2) . .
C11 C12 Y1 74.83(10) . .
C13 C12 Y1 74.69(11) . .
C17 C12 Y1 120.44(14) . .
C14 C13 C12 107.75(17) . .
C14 C13 C18 123.6(2) . .
C12 C13 C18 127.6(2) . .
C14 C13 Y1 73.27(10) . .
C12 C13 Y1 74.14(10) . .
C18 C13 Y1 127.55(13) . .
C15 C14 C13 108.16(17) . .
C15 C14 C19 124.0(2) . .
C13 C14 C19 127.6(2) . .
C15 C14 Y1 75.52(10) . .
C13 C14 Y1 75.68(10) . .
C19 C14 Y1 120.11(13) . .
C11 C15 C14 108.45(17) . .
C11 C15 C20 124.41(19) . .
C14 C15 C20 126.6(2) . .
C11 C15 Y1 74.83(10) . .
C14 C15 Y1 73.42(10) . .
C20 C15 Y1 124.52(12) . .
N1 C21 C22 119.28(15) . .
N1 C21 C26 122.47(15) . .
C22 C21 C26 118.24(16) . .
N1 C21 Y1 54.12(8) . .
C22 C21 Y1 74.21(10) . .
C26 C21 Y1 148.31(12) . .
C21 C22 C23 121.76(17) . .
C21 C22 Y1 76.83(10) . .
C23 C22 Y1 142.94(13) . .
C24 C23 C22 119.28(17) . .
C23 C24 C25 120.06(17) . .
C26 C25 C24 121.97(17) . .
C25 C26 N1 120.96(16) . 2_665
C25 C26 C21 118.60(16) . .
N1 C26 C21 120.39(15) 2_665 .
C28 C27 C29 120.2(3) . 2_755
C29 C28 C27 119.9(3) . .
C28 C29 C27 120.0(3) . 2_755

loop_
_geom_bond_atom_site_label_1
_geom_bond_atom_site_label_2
_geom_bond_distance
_geom_bond_site_symmetry_2
Y1 Cnt1 2.366 .
Y1 Cnt2 2.346 .
Y1 N1 2.2982(14) .
Y1 C5B 2.605(16) .
Y1 C2 2.610(15) .
Y1 C14 2.6120(18) .
Y1 C4B 2.621(14) .
Y1 C3B 2.622(14) .
Y1 C12 2.6357(18) .
Y1 C15 2.6389(17) .
Y1 C13 2.6427(18) .
Y1 C1B 2.643(18) .
Y1 C11 2.6453(17) .
Y1 C1 2.664(16) .
Y1 C5 2.675(13) .
Y1 C3 2.689(13) .
Y1 C4 2.696(12) .
Y1 C2B 2.699(19) .
Y1 C22 2.7845(17) .
Y1 C21 2.8177(16) .
N1 C21 1.387(2) .
N1 C26 1.395(2) 2_665
C1 C5 1.416(16) .
C1 C2 1.42(2) .
C1 C6 1.478(17) .
C2 C3 1.415(12) .
C2 C7 1.540(15) .
C3 C4 1.437(15) .
C3 C8 1.474(15) .
C4 C5 1.415(14) .
C4 C9 1.506(16) .
C5 C10 1.491(16) .
C1B C5B 1.388(17) .
C1B C2B 1.44(3) .
C1B C6B 1.551(17) .
C2B C3B 1.396(13) .
C2B C7B 1.47(2) .
C3B C4B 1.386(15) .
C3B C8B 1.551(15) .
C4B C5B 1.388(15) .
C4B C9B 1.514(17) .
C5B C10B 1.513(19) .
C11 C15 1.405(3) .
C11 C12 1.415(3) .
C11 C16 1.500(3) .
C12 C13 1.418(3) .
C12 C17 1.502(3) .
C13 C14 1.407(3) .
C13 C18 1.512(3) .
C14 C15 1.406(3) .
C14 C19 1.519(3) .
C15 C20 1.507(3) .
C21 C22 1.401(2) .
C21 C26 1.428(2) .
C22 C23 1.410(3) .
C23 C24 1.364(3) .
C24 C25 1.402(3) .
C25 C26 1.389(2) .
C26 N1 1.394(2) 2_665
C27 C28 1.370(4) .
C27 C29 1.372(4) 2_755
C28 C29 1.370(4) .
C29 C27 1.372(4) 2_755
